data_1529303
loop_
_publ_author_name
'Weiss, Ryan J.'
'Gordts, Philip L. S. M.'
'Le, Dzung'
'Xu, Ding'
'Esko, Jeffrey D.'
'Tor, Yitzhak'

_publ_section_title
;
 Small molecule antagonists of cell-surface heparan sulfate and
 heparin--protein interactions
;
_journal_issue 10
_journal_name_full 'Chem. Sci.'
_journal_page_first 5984
_journal_paper_doi 10.1039/C5SC01208B
_journal_volume 6
_journal_year 2015
_chemical_formula_moiety 'C2 F3 O2, C21 H22 N6 O, 0.5(C6 H8 F9 Na O12)'
_chemical_formula_sum 'C26 H26 F7.5 N6 Na0.5 O9'
_chemical_formula_weight 720.52
_space_group_crystal_system monoclinic
_space_group_IT_number 12
_space_group_name_Hall '-C 2y'
_space_group_name_H-M_alt 'C 1 2/m 1'
_symmetry_space_group_name_Hall '-C 2y'
_symmetry_space_group_name_H-M 'C 1 2/m 1'
_atom_sites_solution_hydrogens mixed
_atom_sites_solution_primary direct
_atom_sites_solution_secondary difmap
_audit_creation_date 2015-02-24
_audit_creation_method
;
Olex2 1.2-beta
(compiled 2015.01.26 svn.r3150 for OlexSys, GUI svn.r4998)
;
_audit_update_record
;
2015-04-01 deposited with the CCDC.
2015-07-22 downloaded from the CCDC.
;
_cell_angle_alpha 90
_cell_angle_beta 92.950(2)
_cell_angle_gamma 90
_cell_formula_units_Z 4
_cell_length_a 14.0292(11)
_cell_length_b 22.3313(16)
_cell_length_c 9.5059(10)
_cell_measurement_reflns_used 2458
_cell_measurement_temperature 100
_cell_measurement_theta_max 20.707
_cell_measurement_theta_min 2.688
_cell_volume 2974.2(4)
_computing_cell_refinement 'SAINT v8.34A (Bruker, 2013)'
_computing_data_collection 'APEX2 v2013.6-2 (Bruker, 2013)'
_computing_data_reduction 'SAINT v8.34A (Bruker, 2013)'
_computing_molecular_graphics 'Olex2 (Dolomanov et al., 2009)'
_computing_publication_material 'Olex2 (Dolomanov et al., 2009)'
_computing_structure_refinement 'ShelXL (Sheldrick, 2008)'
_computing_structure_solution 'ShelXT (Sheldrick, 2008)'
_diffrn_ambient_temperature 100.0
_diffrn_detector 'Bruker APEX-II CCD'
_diffrn_detector_area_resol_mean 7.9
_diffrn_detector_type 'CCD Area Detector'
_diffrn_measured_fraction_theta_full 1.000
_diffrn_measured_fraction_theta_max 1.000
_diffrn_measurement_device 'Kappa Four-Circle Diffractometer'
_diffrn_measurement_device_type 'Bruker APEX II Ultra'
_diffrn_measurement_method '\w and \f scans'
_diffrn_radiation_monochromator 'Double Bounce Multilayer Mirrors'
_diffrn_radiation_probe x-ray
_diffrn_radiation_type MoK\a
_diffrn_radiation_wavelength 0.71073
_diffrn_reflns_av_R_equivalents 0.0924
_diffrn_reflns_av_unetI/netI 0.0739
_diffrn_reflns_Laue_measured_fraction_full 1.000
_diffrn_reflns_Laue_measured_fraction_max 1.000
_diffrn_reflns_limit_h_max 16
_diffrn_reflns_limit_h_min -16
_diffrn_reflns_limit_k_max 26
_diffrn_reflns_limit_k_min -26
_diffrn_reflns_limit_l_max 11
_diffrn_reflns_limit_l_min -11
_diffrn_reflns_number 20193
_diffrn_reflns_point_group_measured_fraction_full 1.000
_diffrn_reflns_point_group_measured_fraction_max 1.000
_diffrn_reflns_theta_full 25.000
_diffrn_reflns_theta_max 25.356
_diffrn_reflns_theta_min 1.716
_diffrn_source 'Micro Focus Rotating Anode'
_diffrn_source_type 'Bruker TXS'
_diffrn_standards_number 0
_exptl_absorpt_coefficient_mu 0.157
_exptl_absorpt_correction_T_max 0.0917
_exptl_absorpt_correction_T_min 0.0617
_exptl_absorpt_correction_type multi-scan
_exptl_absorpt_process_details
;
SADABS-2014/4 (Bruker,2014/4) was used for absorption correction.
wR2(int) was 0.0788 before and 0.0604 after correction.
The Ratio of minimum to maximum transmission is 0.6728.
The \l/2 correction factor is 0.00150.
;
_exptl_crystal_colour Colorless
_exptl_crystal_colour_primary Colorless
_exptl_crystal_density_diffrn 1.609
_exptl_crystal_description Block
_exptl_crystal_F_000 1476
_exptl_crystal_size_max 0.053
_exptl_crystal_size_mid 0.021
_exptl_crystal_size_min 0.016
_refine_diff_density_max 0.891
_refine_diff_density_min -0.599
_refine_diff_density_rms 0.100
_refine_ls_extinction_method none
_refine_ls_goodness_of_fit_ref 1.041
_refine_ls_hydrogen_treatment constr
_refine_ls_matrix_type full
_refine_ls_number_parameters 298
_refine_ls_number_reflns 2807
_refine_ls_number_restraints 99
_refine_ls_restrained_S_all 1.069
_refine_ls_R_factor_all 0.1943
_refine_ls_R_factor_gt 0.1119
_refine_ls_shift/su_max 0.000
_refine_ls_shift/su_mean 0.000
_refine_ls_structure_factor_coef Fsqd
_refine_ls_weighting_details 'w=1/[\s^2^(Fo^2^)+(0.1409P)^2^+31.2725P] where P=(Fo^2^+2Fc^2^)/3'
_refine_ls_weighting_scheme calc
_refine_ls_wR_factor_gt 0.2863
_refine_ls_wR_factor_ref 0.3458
_reflns_Friedel_coverage 0.000
_reflns_number_gt 1478
_reflns_number_total 2807
_reflns_threshold_expression 'I > 2\s(I)'
_cod_data_source_file c5sc01208b2.cif
_cod_data_source_block Tor99
_cod_depositor_comments
;
The following automatic conversions were performed:

'_diffrn_radiation_probe' value 'X-ray' changed to 'x-ray' according
to
/usr/data/users/saulius/crontab/automatic-downloads/rss-feeds/RSC/lib/dictionaries/cif_core.dic
dictionary named 'cif_core.dic' version 2.4.2 from 2011-04-26.

Automatic conversion script
Id: cif_fix_values 3271 2015-04-21 07:52:19Z andrius 

 Adding full bibliography for 1529300--1529303.cif.
;
_cod_original_formula_sum 'C26 H26 F7.50 N6 Na0.50 O9'
_cod_database_code 1529303
_shelx_space_group_comment
;
The symmetry employed for this shelxl refinement is uniquely defined
by the following loop, which should always be used as a source of
symmetry information in preference to the above space-group names.
They are only intended as comments.
;
_shelx_estimated_absorpt_t_max 0.997
_shelx_estimated_absorpt_t_min 0.992
_olex2_refinement_description
;
1. Fixed Uiso
 At 1.2 times of:
  All C(H) groups, All N(H) groups, All N(H,H) groups
 At 1.5 times of:
  All C(H,H,H) groups, All O(H,H) groups
2. Rigid body (RIGU) restrains
 F1A, F2A, F3A, C2A
 with sigma for 1-2 distances of 0.002 and sigma for 1-3 distances of 0.002
 F4A, F5A, F6A, O2A, O3A, C3A, C4A
 with sigma for 1-2 distances of 0.002 and sigma for 1-3 distances of 0.002
 F7A, F8A, F9A, O4A, C5A, C6A
 with sigma for 1-2 distances of 0.002 and sigma for 1-3 distances of 0.002
3. Others
 Fixed Sof: F1A(0.5) F2A(0.5) F3A(0.5) F4A(0.5) F5A(0.5) F6A(0.5) O3A(0.5)
 C3A(0.5) C4A(0.25) F7A(0.25) F8A(0.25) F9A(0.25) C6A(0.25)
4.a Rotating group:
 O1S(H1SA,H1SB)
4.b Aromatic/amide H refined with riding coordinates:
 N1(H1), N3(H3), C2(H2), C6(H6), C7(H7), C9(H9)
4.c X=CH2 refined with riding coordinates:
 N2(H2A,H2B)
4.d Idealised Me refined as rotating group:
 C10(H10A,H10B,H10C)
;
_shelx_shelxl_version_number 2014/7
_olex2_submission_special_instructions 'No special instructions were received'

loop_
_space_group_symop_operation_xyz
'x, y, z'
'-x, y, -z'
'x+1/2, y+1/2, z'
'-x+1/2, y+1/2, -z'
'-x, -y, -z'
'x, -y, z'
'-x+1/2, -y+1/2, -z'
'x+1/2, -y+1/2, z'

loop_
_atom_site_label
_atom_site_type_symbol
_atom_site_fract_x
_atom_site_fract_y
_atom_site_fract_z
_atom_site_U_iso_or_equiv
_atom_site_adp_type
_atom_site_occupancy
_atom_site_site_symmetry_order
_atom_site_calc_flag
_atom_site_refinement_flags_posn
_atom_site_refinement_flags_adp
_atom_site_refinement_flags_occupancy
F1A F 0.0404(8) 0.4640(5) 0.6264(15) 0.083(3) Uani 0.5 1 d . U .
F2A F 0.0713(8) 0.4660(5) 0.8396(14) 0.083(3) Uani 0.5 1 d . U .
F3A F 0.0513(8) 0.5494(5) 0.7296(18) 0.081(3) Uani 0.5 1 d . U .
O1 O 0.0000 0.6570(3) 0.0000 0.0512(19) Uani 1 2 d S T P
O1A O 0.2326(4) 0.5500(2) 0.6830(5) 0.0519(14) Uani 1 1 d . . .
N1 N 0.1714(4) 0.6666(3) 0.6409(6) 0.0393(14) Uani 1 1 d . . .
H1 H 0.1819 0.6280 0.6538 0.047 Uiso 1 1 calc R . .
N2 N 0.1256(4) 0.8471(3) 0.5858(6) 0.0478(16) Uani 1 1 d . . .
H2A H 0.1362 0.8714 0.6578 0.057 Uiso 1 1 calc R . .
H2B H 0.1054 0.8615 0.5034 0.057 Uiso 1 1 calc R . .
N3 N 0.0357(4) 0.7460(3) 0.1111(5) 0.0372(14) Uani 1 1 d . . .
H3 H 0.0369 0.7850 0.0978 0.045 Uiso 1 1 calc R . .
C1 C 0.1879(4) 0.7048(3) 0.7500(7) 0.0369(16) Uani 1 1 d . . .
C1A C 0.1943(7) 0.5000 0.6925(10) 0.040(2) Uani 1 2 d S T P
C2 C 0.1724(4) 0.7647(3) 0.7315(7) 0.0387(17) Uani 1 1 d . . .
H2 H 0.1839 0.7909 0.8092 0.046 Uiso 1 1 calc R . .
C2A C 0.0904(8) 0.5000 0.7225(14) 0.060(2) Uani 1 2 d S TU P
C3 C 0.1402(4) 0.7887(3) 0.6015(7) 0.0396(17) Uani 1 1 d . . .
C4 C 0.1221(4) 0.7475(3) 0.4858(7) 0.0344(15) Uani 1 1 d . . .
C5 C 0.1384(4) 0.6867(3) 0.5099(7) 0.0385(16) Uani 1 1 d . . .
C6 C 0.1217(5) 0.6446(3) 0.4016(7) 0.0423(17) Uani 1 1 d . . .
H6 H 0.1332 0.6033 0.4193 0.051 Uiso 1 1 calc R . .
C7 C 0.0888(5) 0.6632(3) 0.2699(7) 0.0416(17) Uani 1 1 d . . .
H7 H 0.0784 0.6347 0.1963 0.050 Uiso 1 1 calc R . .
C8 C 0.0703(4) 0.7244(3) 0.2441(7) 0.0378(16) Uani 1 1 d . . .
C9 C 0.0868(4) 0.7658(3) 0.3502(7) 0.0364(16) Uani 1 1 d . . .
H9 H 0.0745 0.8070 0.3323 0.044 Uiso 1 1 calc R . .
C10 C 0.2241(5) 0.6764(3) 0.8856(7) 0.0438(18) Uani 1 1 d . . .
H10A H 0.1935 0.6373 0.8962 0.066 Uiso 1 1 calc GR . .
H10B H 0.2089 0.7022 0.9647 0.066 Uiso 1 1 calc GR . .
H10C H 0.2934 0.6711 0.8845 0.066 Uiso 1 1 calc GR . .
C11 C 0.0000 0.7109(6) 0.0000 0.041(2) Uani 1 2 d S T P
Na1 Na 0.5000 0.5000 0.5000 0.0530(16) Uani 1 4 d S T P
F4A F 0.2445(16) 0.5604(7) 0.1398(19) 0.158(6) Uani 0.5 1 d . U .
F5A F 0.2363(15) 0.4804(7) 0.0242(18) 0.174(6) Uani 0.5 1 d . U .
F6A F 0.1866(16) 0.4792(7) 0.198(2) 0.176(6) Uani 0.5 1 d . U .
O1S O 0.4220(4) 0.5756(2) 0.6421(6) 0.0536(14) Uani 1 1 d . . .
H1SA H 0.4565 0.5845 0.7290 0.080 Uiso 1 1 d GR . .
H1SB H 0.3598 0.5638 0.6677 0.080 Uiso 1 1 d GR . .
O2A O 0.3642(9) 0.5000 0.3345(12) 0.109(3) Uani 1 2 d S TU P
O3A O 0.3637(18) 0.4295(8) 0.1987(15) 0.148(6) Uani 0.5 1 d . U .
C3A C 0.326(3) 0.4786(12) 0.237(3) 0.152(6) Uani 0.5 1 d . U .
C4A C 0.258(5) 0.5000 0.152(6) 0.159(5) Uani 0.5 2 d S TU P
F7A F 0.442(2) 0.5155(11) 0.911(3) 0.110(7) Uani 0.25 1 d . U .
F8A F 0.622(2) 0.5503(13) 0.970(3) 0.127(7) Uani 0.25 1 d . U .
F9A F 0.505(2) 0.5148(10) 0.892(3) 0.101(6) Uani 0.25 1 d . U .
O4A O 0.5000(10) 0.6304(4) 0.8796(9) 0.154(4) Uani 1 1 d . U .
C5A C 0.5000 0.6160(6) 1.0000 0.081(4) Uani 1 2 d S TU P
C6A C 0.521(4) 0.5442(16) 1.003(9) 0.099(5) Uani 0.25 1 d . U .

loop_
_atom_site_aniso_label
_atom_site_aniso_U_11
_atom_site_aniso_U_22
_atom_site_aniso_U_33
_atom_site_aniso_U_23
_atom_site_aniso_U_13
_atom_site_aniso_U_12
F1A 0.057(6) 0.083(5) 0.107(7) -0.013(4) -0.006(5) -0.009(4)
F2A 0.062(6) 0.086(6) 0.101(6) 0.018(4) 0.006(5) -0.001(4)
F3A 0.055(6) 0.056(4) 0.132(9) 0.001(3) 0.011(6) 0.003(3)
O1 0.071(5) 0.046(5) 0.035(4) 0.000 -0.014(3) 0.000
O1A 0.052(3) 0.052(3) 0.052(3) -0.003(2) -0.003(2) -0.006(3)
N1 0.036(3) 0.045(3) 0.036(3) 0.000(3) -0.009(2) -0.004(3)
N2 0.045(3) 0.056(4) 0.041(3) -0.010(3) -0.014(3) 0.006(3)
N3 0.033(3) 0.047(3) 0.031(3) 0.003(3) -0.005(2) 0.002(3)
C1 0.025(3) 0.055(5) 0.031(4) 0.000(3) 0.000(3) -0.002(3)
C1A 0.046(6) 0.039(6) 0.034(5) 0.000 -0.010(4) 0.000
C2 0.026(3) 0.055(5) 0.035(4) -0.006(3) -0.001(3) 0.002(3)
C2A 0.044(5) 0.052(4) 0.085(6) 0.000 -0.001(4) 0.000
C3 0.020(3) 0.054(5) 0.045(4) -0.002(3) -0.002(3) 0.004(3)
C4 0.025(3) 0.044(4) 0.033(4) -0.005(3) 0.000(3) 0.001(3)
C5 0.027(3) 0.054(5) 0.034(4) 0.000(3) -0.004(3) -0.005(3)
C6 0.042(4) 0.046(4) 0.039(4) -0.006(3) -0.005(3) -0.006(3)
C7 0.042(4) 0.047(4) 0.035(4) -0.006(3) -0.005(3) -0.006(3)
C8 0.025(3) 0.054(4) 0.034(4) -0.001(3) -0.001(3) 0.001(3)
C9 0.025(3) 0.048(4) 0.036(4) 0.001(3) -0.002(3) 0.003(3)
C10 0.043(4) 0.058(5) 0.030(4) 0.001(3) -0.006(3) -0.005(3)
C11 0.023(5) 0.077(8) 0.022(5) 0.000 0.004(4) 0.000
Na1 0.057(4) 0.040(3) 0.062(4) 0.000 0.005(3) 0.000
F4A 0.233(13) 0.099(8) 0.133(10) 0.000(4) -0.077(9) 0.014(4)
F5A 0.255(12) 0.114(11) 0.142(7) -0.012(4) -0.103(8) 0.016(7)
F6A 0.247(11) 0.111(11) 0.159(9) 0.002(5) -0.089(8) -0.002(5)
O1S 0.058(3) 0.038(3) 0.064(3) -0.005(2) -0.006(3) -0.009(2)
O2A 0.121(8) 0.130(8) 0.074(6) 0.000 -0.013(5) 0.000
O3A 0.284(16) 0.100(7) 0.054(7) 0.026(5) -0.047(8) 0.031(8)
C3A 0.233(11) 0.104(8) 0.111(8) -0.005(5) -0.079(7) 0.014(5)
C4A 0.240(11) 0.090(8) 0.135(8) 0.000 -0.098(7) 0.000
F7A 0.139(12) 0.067(11) 0.119(12) -0.021(8) -0.034(10) 0.000(6)
F8A 0.135(11) 0.091(10) 0.152(16) -0.033(10) -0.027(9) 0.001(5)
F9A 0.140(12) 0.057(10) 0.102(9) -0.006(6) -0.036(10) 0.004(6)
O4A 0.290(13) 0.079(5) 0.089(5) 0.006(3) -0.042(6) -0.018(6)
C5A 0.108(9) 0.057(6) 0.073(6) 0.000 -0.039(6) 0.000
C6A 0.135(11) 0.059(6) 0.098(8) -0.004(4) -0.034(9) 0.001(4)

loop_
_atom_type_symbol
_atom_type_description
_atom_type_scat_dispersion_real
_atom_type_scat_dispersion_imag
_atom_type_scat_source
C C 0.0033 0.0016 'International Tables Vol C Tables 4.2.6.8 and 6.1.1.4'
H H 0.0000 0.0000 'International Tables Vol C Tables 4.2.6.8 and 6.1.1.4'
F F 0.0171 0.0103 'International Tables Vol C Tables 4.2.6.8 and 6.1.1.4'
N N 0.0061 0.0033 'International Tables Vol C Tables 4.2.6.8 and 6.1.1.4'
Na Na 0.0362 0.0249 'International Tables Vol C Tables 4.2.6.8 and 6.1.1.4'
O O 0.0106 0.0060 'International Tables Vol C Tables 4.2.6.8 and 6.1.1.4'

loop_
_geom_angle_atom_site_label_1
_geom_angle_atom_site_label_2
_geom_angle_atom_site_label_3
_geom_angle
_geom_angle_site_symmetry_1
_geom_angle_site_symmetry_3
F3A F1A F1A 107.0(10) 6_565 6_565
F3A F1A C2A 59.5(10) 6_565 .
C2A F1A F1A 54.4(6) . 6_565
F3A F2A F2A 107.9(9) 6_565 6_565
F3A F2A C2A 57.9(8) 6_565 .
C2A F2A F2A 56.8(6) . 6_565
F1A F3A F2A 144.6(16) 6_565 6_565
F1A F3A C2A 74.5(12) 6_565 .
F2A F3A C2A 71.7(11) 6_565 .
C1 N1 H1 119.3 . .
C1 N1 C5 121.5(6) . .
C5 N1 H1 119.3 . .
H2A N2 H2B 120.0 . .
C3 N2 H2A 120.0 . .
C3 N2 H2B 120.0 . .
C8 N3 H3 117.3 . .
C11 N3 H3 117.3 . .
C11 N3 C8 125.5(7) . .
N1 C1 C2 119.9(6) . .
N1 C1 C10 115.4(6) . .
C2 C1 C10 124.7(6) . .
O1A C1A O1A 127.5(10) 6_565 .
O1A C1A C2A 116.2(5) 6_565 .
O1A C1A C2A 116.2(5) . .
C1 C2 H2 119.0 . .
C1 C2 C3 122.1(7) . .
C3 C2 H2 119.0 . .
F1A C2A F1A 71.1(13) . 6_565
F1A C2A F2A 137.6(11) 6_565 .
F1A C2A F2A 95.8(8) . .
F1A C2A F2A 95.8(8) 6_565 6_565
F1A C2A F2A 137.6(11) . 6_565
F1A C2A C1A 109.9(10) . .
F1A C2A C1A 109.9(10) 6_565 .
F2A C2A F2A 66.5(13) 6_565 .
F2A C2A C1A 112.5(9) . .
F2A C2A C1A 112.5(9) 6_565 .
F3A C2A F1A 110.1(13) 6_565 6_565
F3A C2A F1A 110.1(13) . .
F3A C2A F1A 46.0(8) 6_565 .
F3A C2A F1A 46.0(8) . 6_565
F3A C2A F2A 110.0(14) . .
F3A C2A F2A 110.0(14) 6_565 6_565
F3A C2A F2A 50.3(8) . 6_565
F3A C2A F2A 50.3(8) 6_565 .
F3A C2A F3A 126.6(14) . 6_565
F3A C2A C1A 116.6(7) 6_565 .
F3A C2A C1A 116.6(7) . .
N2 C3 C2 121.1(6) . .
N2 C3 C4 121.3(6) . .
C2 C3 C4 117.6(7) . .
C5 C4 C3 118.2(6) . .
C5 C4 C9 118.6(6) . .
C9 C4 C3 123.2(6) . .
N1 C5 C4 120.7(6) . .
N1 C5 C6 118.6(6) . .
C4 C5 C6 120.7(6) . .
C5 C6 H6 120.0 . .
C7 C6 C5 120.0(7) . .
C7 C6 H6 120.0 . .
C6 C7 H7 120.0 . .
C6 C7 C8 120.1(6) . .
C8 C7 H7 120.0 . .
C7 C8 N3 122.5(6) . .
C9 C8 N3 117.4(6) . .
C9 C8 C7 120.0(6) . .
C4 C9 H9 119.7 . .
C8 C9 C4 120.6(6) . .
C8 C9 H9 119.7 . .
C1 C10 H10A 109.5 . .
C1 C10 H10B 109.5 . .
C1 C10 H10C 109.5 . .
H10A C10 H10B 109.5 . .
H10A C10 H10C 109.5 . .
H10B C10 H10C 109.5 . .
O1 C11 N3 124.4(5) . .
O1 C11 N3 124.4(5) . 2
N3 C11 N3 111.2(10) 2 .
O1S Na1 O1S 87.0(2) 5_666 2_656
O1S Na1 O1S 87.0(2) 6_565 .
O1S Na1 O1S 93.0(2) 2_656 .
O1S Na1 O1S 180.00(16) 6_565 2_656
O1S Na1 O1S 93.0(2) 5_666 6_565
O1S Na1 O1S 180.0 5_666 .
O2A Na1 O1S 90.0(2) . 2_656
O2A Na1 O1S 90.0(2) . .
O2A Na1 O1S 90.0(2) 5_666 2_656
O2A Na1 O1S 90.0(2) 5_666 5_666
O2A Na1 O1S 90.0(2) 5_666 6_565
O2A Na1 O1S 90.0(2) . 5_666
O2A Na1 O1S 90.0(2) 5_666 .
O2A Na1 O1S 90.0(2) . 6_565
O2A Na1 O2A 180.0 5_666 .
F5A F4A O3A 111.5(17) 6_565 6_565
F5A F4A C3A 96.8(15) 6_565 6_565
F6A F4A F5A 82.3(15) 6_565 6_565
F6A F4A O3A 122.9(15) 6_565 6_565
F6A F4A C3A 80.9(17) 6_565 6_565
F6A F4A C4A 53(3) 6_565 .
C3A F4A O3A 43.7(13) 6_565 6_565
C4A F4A F5A 56(2) . 6_565
C4A F4A O3A 88(3) . 6_565
C4A F4A C3A 49(2) . 6_565
F5A F5A F4A 129.7(9) 6_565 6_565
F5A F5A C4A 70.5(10) 6_565 .
C4A F5A F4A 59.6(12) . 6_565
F6A F6A F4A 131.4(13) 6_565 6_565
F6A F6A C4A 67.4(18) 6_565 .
C4A F6A F4A 64.8(19) . 6_565
Na1 O1S H1SA 113.4 . .
Na1 O1S H1SB 112.9 . .
H1SA O1S H1SB 105.4 . .
C3A O2A Na1 147.8(18) 6_565 .
C3A O2A Na1 147.8(18) . .
C3A O2A C3A 49(3) 6_565 .
C3A O3A F4A 65.2(18) . 6_565
C3A O3A F8A 96.6(19) . 5_666
F8A O3A F4A 79.9(14) 5_666 6_565
O2A C3A F4A 159(3) . 6_565
O2A C3A O3A 114(3) . .
O2A C3A C4A 130(3) . .
O3A C3A F4A 71.1(18) . 6_565
O3A C3A C4A 116(3) . .
C3A C3A F4A 121.3(11) 6_565 6_565
C3A C3A O2A 65.4(13) 6_565 .
C3A C3A O3A 149(2) 6_565 .
C3A C3A C4A 68.5(15) 6_565 .
C4A C3A F4A 52.8(14) . 6_565
F4A C4A F4A 161(5) . 6_565
F5A C4A F4A 103(3) 6_565 6_565
F5A C4A F4A 64.3(16) . 6_565
F5A C4A F4A 103(3) . .
F5A C4A F4A 64.3(16) 6_565 .
F5A C4A F5A 39(2) . 6_565
F6A C4A F4A 62(2) 6_565 .
F6A C4A F4A 62(2) . 6_565
F6A C4A F4A 107(5) . .
F6A C4A F4A 107(5) 6_565 6_565
F6A C4A F5A 107(4) . 6_565
F6A C4A F5A 92(3) 6_565 6_565
F6A C4A F5A 92(3) . .
F6A C4A F5A 107(4) 6_565 .
F6A C4A F6A 45(4) 6_565 .
F6A C4A C3A 103(4) 6_565 6_565
F6A C4A C3A 121(5) . 6_565
F6A C4A C3A 121(5) 6_565 .
F6A C4A C3A 103(4) . .
C3A C4A F4A 77.8(19) 6_565 .
C3A C4A F4A 121(3) . .
C3A C4A F4A 121(3) 6_565 6_565
C3A C4A F4A 77.8(19) . 6_565
C3A C4A F5A 125(4) 6_565 6_565
C3A C4A F5A 146(7) . 6_565
C3A C4A F5A 125(4) . .
C3A C4A F5A 146(7) 6_565 .
C3A C4A C3A 43(3) . 6_565
F7A F7A F8A 117.8(13) 6_565 2_657
F7A F7A F9A 89(2) 6_565 .
F7A F7A F9A 53.6(15) 6_565 6_565
F7A F7A C6A 35.5(19) 6_565 5_667
F7A F7A C6A 114.9(18) 6_565 .
F7A F7A C6A 124(3) 6_565 2_657
F9A F7A F8A 146(3) 6_565 2_657
F9A F7A F8A 134(3) . 2_657
F9A F7A F9A 35(3) . 6_565
F9A F7A C6A 55(4) . .
F9A F7A C6A 96(4) 6_565 2_657
F9A F7A C6A 77(3) 6_565 .
F9A F7A C6A 50(3) 6_565 5_667
F9A F7A C6A 78(4) . 5_667
F9A F7A C6A 75(5) . 2_657
C6A F7A F8A 79(4) . 2_657
C6A F7A F8A 59(4) 2_657 2_657
C6A F7A F8A 102(3) 5_667 2_657
C6A F7A C6A 88(4) 2_657 5_667
C6A F7A C6A 20(6) 2_657 .
C6A F7A C6A 81(3) . 5_667
F7A F8A O3A 150(2) 2_657 5_666
C6A F8A O3A 113(4) . 5_666
C6A F8A F7A 42(3) . 2_657
F7A F9A F7A 37(3) . 6_565
F7A F9A C6A 88(5) . .
F7A F9A C6A 62(3) 6_565 6_565
F7A F9A C6A 90(4) . 6_565
F7A F9A C6A 42(2) 6_565 5_667
F7A F9A C6A 70(4) . 5_667
F7A F9A C6A 61(3) . 2_657
F7A F9A C6A 86(4) 6_565 2_657
F7A F9A C6A 107(5) 6_565 .
F9A F9A F7A 91(2) 6_565 .
F9A F9A F7A 53.6(16) 6_565 6_565
F9A F9A C6A 121(3) 6_565 2_657
F9A F9A C6A 39(3) 6_565 5_667
F9A F9A C6A 122(3) 6_565 .
F9A F9A C6A 39(2) 6_565 6_565
C6A F9A C6A 83(5) . 6_565
C6A F9A C6A 87(3) 2_657 6_565
C6A F9A C6A 27(5) . 2_657
C6A F9A C6A 87(3) . 5_667
C6A F9A C6A 82(5) 2_657 5_667
C6A F9A C6A 20(4) 6_565 5_667
O4A C5A O4A 148.7(16) 2_657 .
O4A C5A C6A 106(3) . .
O4A C5A C6A 106(3) 2_657 2_657
O4A C5A C6A 105(3) . 2_657
O4A C5A C6A 105(3) 2_657 .
C6A C5A C6A 21(4) 2_657 .
F7A C6A F7A 20.5(17) 2_657 5_667
F7A C6A F7A 118(4) 2_657 .
F7A C6A F7A 99(3) . 5_667
F7A C6A F8A 78(4) 2_657 .
F7A C6A F9A 42(3) 2_657 5_667
F7A C6A F9A 44(3) 2_657 2_657
F7A C6A F9A 41.1(17) . 6_565
F7A C6A F9A 72.9(19) 5_667 6_565
F7A C6A F9A 111(3) 2_657 .
F7A C6A F9A 81(3) . 5_667
F7A C6A F9A 31.7(17) 5_667 5_667
F7A C6A F9A 93(3) 2_657 6_565
F7A C6A C5A 106(3) . .
F7A C6A C5A 130(5) 2_657 .
F7A C6A C6A 65.1(18) . 6_565
F7A C6A C6A 56(3) 2_657 6_565
F7A C6A C6A 35.5(19) 5_667 6_565
F8A C6A F7A 127(6) . .
F8A C6A F7A 84(3) . 5_667
F8A C6A F9A 116(3) . 5_667
F8A C6A F9A 92(4) . 6_565
F8A C6A C5A 95(3) . .
F8A C6A C6A 95.3(18) . 6_565
F9A C6A F7A 90(4) 2_657 .
F9A C6A F7A 37(2) . .
F9A C6A F7A 92(3) . 5_667
F9A C6A F7A 44(2) 2_657 5_667
F9A C6A F8A 90(6) . .
F9A C6A F8A 123(4) 2_657 .
F9A C6A F9A 93(3) 2_657 6_565
F9A C6A F9A 110(4) . 2_657
F9A C6A F9A 75(3) 6_565 5_667
F9A C6A F9A 93(3) . 5_667
F9A C6A F9A 19.3(15) 2_657 5_667
F9A C6A F9A 19.4(15) . 6_565
F9A C6A C5A 118(5) 2_657 .
F9A C6A C5A 119(4) . .
F9A C6A C6A 39(2) 5_667 6_565
F9A C6A C6A 58(3) . 6_565
F9A C6A C6A 59(3) 2_657 6_565
F9A C6A C6A 39(2) 6_565 6_565
C5A C6A F7A 149(5) . 5_667
C5A C6A F9A 138(4) . 6_565
C5A C6A F9A 136(5) . 5_667
C5A C6A C6A 170(2) . 6_565
C6A C6A F7A 41(10) 2_657 .
C6A C6A F7A 110(10) 2_657 5_667
C6A C6A F7A 119(10) 2_657 2_657
C6A C6A F8A 162(10) 2_657 .
C6A C6A F9A 79(10) 2_657 5_667
C6A C6A F9A 78(10) 2_657 .
C6A C6A F9A 81(9) 2_657 6_565
C6A C6A F9A 75(10) 2_657 2_657
C6A C6A C5A 80(2) 2_657 .
C6A C6A C6A 90.007(8) 2_657 6_565

loop_
_geom_bond_atom_site_label_1
_geom_bond_atom_site_label_2
_geom_bond_distance
_geom_bond_site_symmetry_2
F1A F1A 1.61(2) 6_565
F1A F3A 1.031(15) 6_565
F1A C2A 1.381(15) .
F2A F2A 1.52(2) 6_565
F2A F3A 1.123(16) 6_565
F2A C2A 1.385(15) .
F3A F1A 1.031(15) 6_565
F3A F2A 1.123(16) 6_565
F3A C2A 1.235(12) .
O1 C11 1.205(13) .
O1A C1A 1.245(7) .
N1 H1 0.8800 .
N1 C1 1.353(8) .
N1 C5 1.381(8) .
N2 H2A 0.8800 .
N2 H2B 0.8800 .
N2 C3 1.328(9) .
N3 H3 0.8800 .
N3 C8 1.416(8) .
N3 C11 1.387(9) .
C1 C2 1.365(10) .
C1 C10 1.501(9) .
C1A O1A 1.245(7) 6_565
C1A C2A 1.500(15) .
C2 H2 0.9500 .
C2 C3 1.400(9) .
C2A F1A 1.381(15) 6_565
C2A F2A 1.385(15) 6_565
C2A F3A 1.235(12) 6_565
C3 C4 1.447(9) .
C4 C5 1.394(10) .
C4 C9 1.416(9) .
C5 C6 1.405(9) .
C6 H6 0.9500 .
C6 C7 1.376(9) .
C7 H7 0.9500 .
C7 C8 1.410(10) .
C8 C9 1.380(9) .
C9 H9 0.9500 .
C10 H10A 0.9800 .
C10 H10B 0.9800 .
C10 H10C 0.9800 .
C11 N3 1.387(9) 2
Na1 O1S 2.455(5) .
Na1 O1S 2.455(5) 2_656
Na1 O1S 2.455(5) 5_666
Na1 O1S 2.455(5) 6_565
Na1 O2A 2.407(12) .
Na1 O2A 2.407(12) 5_666
F4A F5A 1.43(2) 6_565
F4A F6A 1.34(3) 6_565
F4A O3A 1.75(3) 6_565
F4A C3A 1.68(3) 6_565
F4A C4A 1.368(18) .
F5A F4A 1.43(2) 6_565
F5A F5A 0.88(3) 6_565
F5A C4A 1.32(5) .
F6A F4A 1.34(3) 6_565
F6A F6A 0.93(3) 6_565
F6A C4A 1.21(7) .
O1S H1SA 0.9569 .
O1S H1SB 0.9548 .
O2A C3A 1.15(3) 6_565
O2A C3A 1.15(3) .
O3A F4A 1.75(3) 6_565
O3A C3A 1.28(3) .
O3A F8A 1.69(4) 5_666
C3A F4A 1.68(3) 6_565
C3A C3A 0.96(5) 6_565
C3A C4A 1.30(5) .
C4A F4A 1.368(18) 6_565
C4A F5A 1.32(5) 6_565
C4A F6A 1.21(7) 6_565
C4A C3A 1.31(5) 6_565
F7A F7A 0.69(5) 6_565
F7A F8A 1.67(4) 2_657
F7A F9A 1.14(3) 6_565
F7A F9A 0.92(3) .
F7A C6A 1.64(5) 5_667
F7A C6A 1.52(6) .
F7A C6A 1.15(6) 2_657
F8A O3A 1.69(4) 5_666
F8A F7A 1.67(4) 2_657
F8A C6A 1.46(7) .
F9A F7A 1.14(3) 6_565
F9A F9A 0.66(4) 6_565
F9A C6A 1.70(7) 5_667
F9A C6A 1.69(6) 6_565
F9A C6A 1.25(7) .
F9A C6A 1.26(8) 2_657
O4A C5A 1.188(9) .
C5A O4A 1.188(9) 2_657
C5A C6A 1.63(4) .
C5A C6A 1.63(4) 2_657
C6A F7A 1.64(5) 5_667
C6A F7A 1.15(6) 2_657
C6A F9A 1.26(8) 2_657
C6A F9A 1.70(7) 5_667
C6A F9A 1.69(6) 6_565
C6A C6A 0.59(12) 2_657
C6A C6A 1.98(7) 6_565

loop_
_geom_hbond_atom_site_label_D
_geom_hbond_atom_site_label_H
_geom_hbond_atom_site_label_A
_geom_hbond_distance_DH
_geom_hbond_distance_HA
_geom_hbond_distance_DA
_geom_hbond_angle_DHA
_geom_hbond_site_symmetry_A
N1 H1 O1A 0.88 1.90 2.763(8) 167.6 .
N2 H2A O3A 0.88 1.88 2.751(16) 169.3 4_556
N2 H2B O1S 0.88 1.99 2.822(8) 156.4 7_566
N3 H3 O4A 0.88 1.97 2.808(11) 157.6 7_566
O1S H1SA O4A 0.96 1.84 2.745(10) 157.0 .
O1S H1SB O1A 0.95 1.82 2.765(7) 167.8 .
